data_4101925
loop_
_publ_author_name
'Shohei Saito'
'Ko Furukawa'
'Atsuhiro Osuka'

_publ_section_title
;
 Fully \p-Conjugated Helices from Oxidative Cleavage of
 meso-Aryl-Substituted Expanded Porphyrins
;
_journal_name_full 'Journal of the American Chemical Society'
_journal_page_first 2128
_journal_page_last 2129
_journal_paper_doi 10.1021/ja909929s
_journal_volume 132
_journal_year 2010
_chemical_formula_moiety 'C77 H14 Cu2 F35 N7 O2, 1.5(C2 H4 Cl2)'
_chemical_formula_sum 'C80 H20 Cl3 Cu2 F35 N7 O2'
_chemical_formula_weight 2009.46
_chemical_name_systematic
; 
 ? 
;
_space_group_IT_number 2
_symmetry_cell_setting triclinic
_symmetry_Int_Tables_number 2
_symmetry_space_group_name_Hall '-P 1'
_symmetry_space_group_name_H-M 'P -1'
_atom_sites_solution_hydrogens geom
_atom_sites_solution_primary direct
_atom_sites_solution_secondary difmap
_audit_creation_method SHELXL-97
_cell_angle_alpha 97.239(5)
_cell_angle_beta 95.604(5)
_cell_angle_gamma 117.085(5)
_cell_formula_units_Z 2
_cell_length_a 14.780(5)
_cell_length_b 15.482(5)
_cell_length_c 20.108(5)
_cell_measurement_reflns_used 4568
_cell_measurement_temperature 90(2)
_cell_measurement_theta_max 27.71
_cell_measurement_theta_min 2.32
_cell_volume 4001(2)
_computing_cell_refinement 'Bruker SMART'
_computing_data_collection 'Bruker SMART'
_computing_data_reduction 'Bruker SAINT'
_computing_molecular_graphics 'Bruker SHELXTL'
_computing_publication_material 'Bruker SHELXTL'
_computing_structure_refinement 'SHELXL-97 (Sheldrick, 1997)'
_computing_structure_solution 'SHELXS-97 (Sheldrick, 1990)'
_diffrn_ambient_temperature 90(2)
_diffrn_detector_area_resol_mean 8.366
_diffrn_measured_fraction_theta_full 0.943
_diffrn_measured_fraction_theta_max 0.943
_diffrn_measurement_device_type 'CCD area detector'
_diffrn_measurement_method 'phi and omega scans'
_diffrn_radiation_monochromator graphite
_diffrn_radiation_source 'fine-focus sealed tube'
_diffrn_radiation_type MoK\a
_diffrn_radiation_wavelength 0.71069
_diffrn_reflns_av_R_equivalents 0.0402
_diffrn_reflns_av_sigmaI/netI 0.1050
_diffrn_reflns_limit_h_max 15
_diffrn_reflns_limit_h_min -16
_diffrn_reflns_limit_k_max 17
_diffrn_reflns_limit_k_min -17
_diffrn_reflns_limit_l_max 22
_diffrn_reflns_limit_l_min -15
_diffrn_reflns_number 14793
_diffrn_reflns_theta_full 24.00
_diffrn_reflns_theta_max 24.00
_diffrn_reflns_theta_min 1.04
_exptl_absorpt_coefficient_mu 0.766
_exptl_absorpt_correction_T_max 0.9273
_exptl_absorpt_correction_T_min 0.7005
_exptl_absorpt_correction_type empirical
_exptl_crystal_colour brown
_exptl_crystal_density_diffrn 1.668
_exptl_crystal_density_method 'not measured'
_exptl_crystal_description prism
_exptl_crystal_F_000 1978
_exptl_crystal_size_max 0.50
_exptl_crystal_size_mid 0.20
_exptl_crystal_size_min 0.10
_platon_squeeze_details
;
;
_refine_diff_density_max 1.337
_refine_diff_density_min -1.230
_refine_diff_density_rms 0.124
_refine_ls_extinction_method none
_refine_ls_goodness_of_fit_ref 1.087
_refine_ls_hydrogen_treatment constr
_refine_ls_matrix_type full
_refine_ls_number_parameters 1162
_refine_ls_number_reflns 11838
_refine_ls_number_restraints 774
_refine_ls_restrained_S_all 1.054
_refine_ls_R_factor_all 0.1267
_refine_ls_R_factor_gt 0.0856
_refine_ls_shift/su_max 0.004
_refine_ls_shift/su_mean 0.001
_refine_ls_structure_factor_coef Fsqd
_refine_ls_weighting_details 'calc w=1/[\s^2^(Fo^2^)+(0.1289P)^2^+6.2873P] where P=(Fo^2^+2Fc^2^)/3'
_refine_ls_weighting_scheme calc
_refine_ls_wR_factor_gt 0.2262
_refine_ls_wR_factor_ref 0.2429
_reflns_number_gt 7502
_reflns_number_total 11838
_reflns_threshold_expression >2sigma(I)
_cod_data_source_file ja909929s_si_003.cif
_cod_data_source_block 81201saito
_cod_database_code 4101925

loop_
_symmetry_equiv_pos_as_xyz
'x, y, z'
'-x, -y, -z'

loop_
_atom_site_label
_atom_site_type_symbol
_atom_site_fract_x
_atom_site_fract_y
_atom_site_fract_z
_atom_site_U_iso_or_equiv
_atom_site_adp_type
_atom_site_occupancy
_atom_site_symmetry_multiplicity
_atom_site_calc_flag
_atom_site_refinement_flags
_atom_site_disorder_assembly
_atom_site_disorder_group
C1 C 0.3627(7) 0.3247(8) 0.0616(4) 0.032(2) Uani 1 1 d U . .
C2 C 0.4227(7) 0.2714(7) 0.0402(4) 0.028(2) Uani 1 1 d U . .
H2 H 0.3956 0.2057 0.0157 0.034 Uiso 1 1 calc R . .
C3 C 0.5191(7) 0.3352(6) 0.0625(4) 0.0251(19) Uani 1 1 d U . .
H3 H 0.5760 0.3230 0.0586 0.030 Uiso 1 1 calc R . .
C4 C 0.5260(6) 0.4288(6) 0.0946(4) 0.0215(18) Uani 1 1 d U . .
C5 C 0.6104(6) 0.5212(6) 0.1093(4) 0.0214(18) Uani 1 1 d U . .
C6 C 0.6009(6) 0.6090(6) 0.1284(4) 0.0197(17) Uani 1 1 d U . .
C7 C 0.6770(6) 0.7071(6) 0.1243(4) 0.0228(18) Uani 1 1 d U . .
H7 H 0.7442 0.7262 0.1140 0.027 Uiso 1 1 calc R . .
C8 C 0.6337(7) 0.7672(7) 0.1381(4) 0.031(2) Uani 1 1 d U . .
H8 H 0.6646 0.8361 0.1381 0.037 Uiso 1 1 calc R . .
C9 C 0.5341(6) 0.7078(6) 0.1523(4) 0.0230(19) Uani 1 1 d U . .
C10 C 0.4587(6) 0.7377(6) 0.1621(4) 0.0230(18) Uani 1 1 d U . .
C11 C 0.3605(7) 0.6775(6) 0.1726(4) 0.0257(19) Uani 1 1 d U . .
C12 C 0.2785(6) 0.7009(6) 0.1767(4) 0.0223(18) Uani 1 1 d U . .
H12 H 0.2836 0.7646 0.1780 0.027 Uiso 1 1 calc R . .
C13 C 0.1928(7) 0.6181(6) 0.1784(4) 0.0234(19) Uani 1 1 d U . .
H13 H 0.1263 0.6118 0.1810 0.028 Uiso 1 1 calc R . .
C14 C 0.2204(6) 0.5421(6) 0.1755(4) 0.0211(18) Uani 1 1 d U . .
C15 C 0.1519(6) 0.4394(6) 0.1696(3) 0.0187(18) Uani 1 1 d U . .
C16 C 0.1824(6) 0.3681(6) 0.1776(4) 0.0222(18) Uani 1 1 d U . .
C17 C 0.1196(7) 0.2663(7) 0.1763(4) 0.031(2) Uani 1 1 d U . .
H17 H 0.0464 0.2311 0.1660 0.037 Uiso 1 1 calc R . .
C18 C 0.1845(7) 0.2277(6) 0.1927(4) 0.028(2) Uani 1 1 d U . .
H18 H 0.1643 0.1608 0.1954 0.034 Uiso 1 1 calc R . .
C19 C 0.2867(6) 0.3059(6) 0.2047(4) 0.0221(18) Uani 1 1 d U . .
C20 C 0.3777(6) 0.3004(6) 0.2283(4) 0.0216(18) Uani 1 1 d U . .
C21 C 0.4714(6) 0.3826(5) 0.2565(4) 0.0192(17) Uani 1 1 d U . .
C22 C 0.5718(6) 0.3884(6) 0.2636(4) 0.0216(18) Uani 1 1 d U . .
H22 H 0.5854 0.3349 0.2509 0.026 Uiso 1 1 calc R . .
C23 C 0.6419(7) 0.4801(6) 0.2908(4) 0.0240(19) Uani 1 1 d U . .
H23 H 0.7145 0.5044 0.3002 0.029 Uiso 1 1 calc R . .
C24 C 0.5871(6) 0.5377(6) 0.3039(4) 0.0218(18) Uani 1 1 d U . .
C25 C 0.6278(6) 0.6341(6) 0.3337(4) 0.0224(18) Uani 1 1 d U . .
C26 C 0.5687(7) 0.6843(7) 0.3448(4) 0.029(2) Uani 1 1 d U . .
C27 C 0.6105(7) 0.7903(6) 0.3705(4) 0.030(2) Uani 1 1 d U . .
H27 H 0.6814 0.8384 0.3808 0.036 Uiso 1 1 calc R . .
C28 C 0.5299(7) 0.8065(6) 0.3767(4) 0.030(2) Uani 1 1 d U . .
H28 H 0.5328 0.8691 0.3895 0.036 Uiso 1 1 calc R . .
C29 C 0.4394(6) 0.7137(6) 0.3606(4) 0.0243(19) Uani 1 1 d U . .
C30 C 0.3411(6) 0.6933(6) 0.3718(4) 0.0217(18) Uani 1 1 d U . .
C31 C 0.2599(6) 0.5978(6) 0.3699(4) 0.0216(18) Uani 1 1 d U . .
C32 C 0.1675(7) 0.5675(6) 0.3983(4) 0.0252(19) Uani 1 1 d U . .
H32 H 0.1417 0.6093 0.4174 0.030 Uiso 1 1 calc R . .
C33 C 0.1234(6) 0.4676(6) 0.3931(4) 0.0238(19) Uani 1 1 d U . .
H33 H 0.0613 0.4269 0.4079 0.029 Uiso 1 1 calc R . .
C34 C 0.1876(6) 0.4356(6) 0.3613(4) 0.0207(18) Uani 1 1 d U . .
C35 C 0.1991(6) 0.3494(6) 0.3538(4) 0.0245(19) Uani 1 1 d U . .
C36 C 0.7114(6) 0.5336(6) 0.1001(4) 0.0217(18) Uani 1 1 d U . .
C37 C 0.7975(7) 0.5821(6) 0.1517(4) 0.0230(19) Uani 1 1 d U . .
C38 C 0.8941(6) 0.5982(6) 0.1439(4) 0.0217(18) Uani 1 1 d U . .
C39 C 0.9082(7) 0.5620(6) 0.0803(4) 0.0243(19) Uani 1 1 d U . .
C40 C 0.8278(7) 0.5141(6) 0.0288(4) 0.0234(19) Uani 1 1 d U . .
C41 C 0.7301(7) 0.4994(6) 0.0367(4) 0.0223(19) Uani 1 1 d U . .
C42 C 0.4804(7) 0.8396(6) 0.1532(5) 0.029(2) Uani 1 1 d U . .
C43 C 0.5405(9) 0.9221(8) 0.2023(5) 0.049(3) Uani 1 1 d U . .
C44 C 0.5531(11) 1.0163(8) 0.1903(8) 0.072(4) Uani 1 1 d U . .
C45 C 0.5106(11) 1.0249(10) 0.1306(7) 0.063(3) Uani 1 1 d U . .
C46 C 0.4524(9) 0.9446(8) 0.0815(7) 0.054(3) Uani 1 1 d U . .
C47 C 0.4396(8) 0.8538(8) 0.0931(5) 0.038(2) Uani 1 1 d U . .
C48 C 0.0392(6) 0.4023(6) 0.1508(4) 0.0218(18) Uani 1 1 d U . .
C49 C -0.0196(6) 0.4211(6) 0.1952(4) 0.026(2) Uani 1 1 d U . .
C50 C -0.1231(7) 0.3870(7) 0.1772(4) 0.032(2) Uani 1 1 d U . .
C51 C -0.1735(7) 0.3316(7) 0.1126(5) 0.035(2) Uani 1 1 d U . .
C52 C -0.1145(7) 0.3135(7) 0.0679(5) 0.032(2) Uani 1 1 d U . .
C53 C -0.0142(6) 0.3464(6) 0.0868(4) 0.0234(19) Uani 1 1 d U . .
C54 C 0.3690(6) 0.2028(6) 0.2339(4) 0.0234(18) Uani 1 1 d U . .
C55 C 0.4015(7) 0.1855(6) 0.2943(4) 0.0258(19) Uani 1 1 d U . .
C56 C 0.3916(7) 0.0928(6) 0.3018(5) 0.033(2) Uani 1 1 d U . .
C57 C 0.3484(7) 0.0177(6) 0.2474(5) 0.033(2) Uani 1 1 d U . .
C58 C 0.3143(7) 0.0325(6) 0.1861(4) 0.027(2) Uani 1 1 d U . .
C59 C 0.3236(6) 0.1214(6) 0.1798(4) 0.027(2) Uani 1 1 d U . .
C60 C 0.7412(6) 0.6903(6) 0.3604(4) 0.0258(19) Uani 1 1 d U . .
C61 C 0.7829(7) 0.6632(6) 0.4154(4) 0.028(2) Uani 1 1 d U . .
C62 C 0.8855(7) 0.7106(6) 0.4414(4) 0.028(2) Uani 1 1 d U . .
C63 C 0.9507(7) 0.7875(7) 0.4149(5) 0.036(2) Uani 1 1 d U . .
C64 C 0.9141(7) 0.8169(6) 0.3609(5) 0.031(2) Uani 1 1 d U . .
C65 C 0.8117(6) 0.7690(6) 0.3353(4) 0.0240(19) Uani 1 1 d U . .
C66 C 0.3249(6) 0.7792(6) 0.4023(4) 0.0258(19) Uani 1 1 d U . .
C67 C 0.3745(7) 0.8325(6) 0.4672(4) 0.028(2) Uani 1 1 d U . .
C68 C 0.3626(7) 0.9117(6) 0.4955(5) 0.033(2) Uani 1 1 d U . .
C69 C 0.2992(7) 0.9404(6) 0.4587(5) 0.033(2) Uani 1 1 d U . .
C70 C 0.2491(7) 0.8869(7) 0.3926(4) 0.029(2) Uani 1 1 d U . .
C71 C 0.2622(7) 0.8071(6) 0.3679(4) 0.028(2) Uani 1 1 d U . .
C72 C 0.1164(7) 0.2532(6) 0.3646(4) 0.027(2) Uani 1 1 d U . .
C73 C 0.1396(7) 0.1965(7) 0.4031(4) 0.031(2) Uani 1 1 d U . .
C74 C 0.0633(7) 0.1105(7) 0.4178(5) 0.033(2) Uani 1 1 d U . .
C75 C -0.0371(8) 0.0818(6) 0.3918(5) 0.038(2) Uani 1 1 d U . .
C76 C -0.0611(7) 0.1338(7) 0.3511(5) 0.033(2) Uani 1 1 d U . .
C77 C 0.0164(7) 0.2208(6) 0.3391(4) 0.027(2) Uani 1 1 d U . .
C78 C 0.5106(7) 0.5413(6) 0.5283(4) 0.030(2) Uani 1 1 d U . .
H78A H 0.5859 0.5856 0.5412 0.036 Uiso 1 1 calc R . .
H78B H 0.4844 0.5145 0.5687 0.036 Uiso 1 1 calc R . .
C79 C 0.2455(9) 0.7192(9) 0.6085(5) 0.057(3) Uani 1 1 d U . .
H79A H 0.3147 0.7724 0.6061 0.069 Uiso 1 1 calc R . .
H79B H 0.2343 0.7273 0.6561 0.069 Uiso 1 1 calc R . .
C80 C 0.2412(8) 0.6200(9) 0.5880(5) 0.051(3) Uani 1 1 d U . .
H80A H 0.3032 0.6206 0.6123 0.061 Uiso 1 1 calc R . .
H80B H 0.2409 0.6070 0.5385 0.061 Uiso 1 1 calc R . .
Cl1 Cl 0.4478(2) 0.60846(19) 0.50043(12) 0.0430(6) Uani 1 1 d U . .
Cl2 Cl 0.1497(2) 0.72953(19) 0.55394(13) 0.0449(6) Uani 1 1 d U . .
Cl3 Cl 0.1279(2) 0.5243(2) 0.60807(14) 0.0522(7) Uani 1 1 d U . .
Cu1 Cu 0.38991(8) 0.49865(8) 0.15427(5) 0.0230(3) Uani 1 1 d U . .
Cu2 Cu 0.37694(8) 0.49965(7) 0.31494(5) 0.0253(3) Uani 1 1 d U . .
F1 F 0.7857(4) 0.6167(3) 0.2137(2) 0.0286(11) Uani 1 1 d U . .
F2 F 0.9731(4) 0.6435(4) 0.1950(2) 0.0366(13) Uani 1 1 d U . .
F3 F 1.0018(4) 0.5759(4) 0.0717(2) 0.0360(13) Uani 1 1 d U . .
F4 F 0.8399(4) 0.4760(4) -0.0322(2) 0.0301(11) Uani 1 1 d U . .
F5 F 0.6553(4) 0.4566(4) -0.0169(2) 0.0271(11) Uani 1 1 d U . .
F6 F 0.5819(5) 0.9142(4) 0.2614(3) 0.0648(19) Uani 1 1 d U . .
F7 F 0.6113(7) 1.0939(5) 0.2448(5) 0.105(3) Uani 1 1 d U . .
F8 F 0.5251(7) 1.1150(5) 0.1251(5) 0.098(3) Uani 1 1 d U . .
F9 F 0.4081(5) 0.9517(5) 0.0237(4) 0.071(2) Uani 1 1 d U . .
F10 F 0.3825(5) 0.7742(4) 0.0425(3) 0.0478(15) Uani 1 1 d U . .
F11 F 0.0253(4) 0.4750(4) 0.2575(2) 0.0336(12) Uani 1 1 d U . .
F12 F -0.1780(4) 0.4062(4) 0.2194(3) 0.0426(14) Uani 1 1 d U . .
F13 F -0.2741(4) 0.2983(4) 0.0946(3) 0.0485(15) Uani 1 1 d U . .
F14 F -0.1650(4) 0.2592(4) 0.0051(3) 0.0494(15) Uani 1 1 d U . .
F15 F 0.0381(4) 0.3252(4) 0.0412(2) 0.0339(12) Uani 1 1 d U . .
F16 F 0.4423(4) 0.2568(3) 0.3505(2) 0.0338(12) Uani 1 1 d U . .
F17 F 0.4256(4) 0.0793(4) 0.3616(3) 0.0430(14) Uani 1 1 d U . .
F18 F 0.3378(5) -0.0726(4) 0.2537(3) 0.0443(14) Uani 1 1 d U . .
F19 F 0.2696(4) -0.0454(4) 0.1324(3) 0.0413(13) Uani 1 1 d U . .
F20 F 0.2913(4) 0.1325(4) 0.1181(2) 0.0343(12) Uani 1 1 d U . .
F21 F 0.7213(4) 0.5900(4) 0.4438(2) 0.0304(11) Uani 1 1 d U . .
F22 F 0.9223(4) 0.6824(4) 0.4943(2) 0.0339(12) Uani 1 1 d U . .
F23 F 1.0518(4) 0.8360(4) 0.4431(3) 0.0470(14) Uani 1 1 d U . .
F24 F 0.9795(4) 0.8923(4) 0.3361(3) 0.0490(15) Uani 1 1 d U . .
F25 F 0.7766(4) 0.7975(4) 0.2828(3) 0.0365(12) Uani 1 1 d U . .
F26 F 0.4337(4) 0.8075(4) 0.5062(2) 0.0369(13) Uani 1 1 d U . .
F27 F 0.4084(4) 0.9613(4) 0.5593(3) 0.0435(14) Uani 1 1 d U . .
F28 F 0.2882(4) 1.0172(4) 0.4849(3) 0.0455(14) Uani 1 1 d U . .
F29 F 0.1928(4) 0.9161(4) 0.3559(3) 0.0460(14) Uani 1 1 d U . .
F30 F 0.2095(4) 0.7558(4) 0.3049(3) 0.0377(13) Uani 1 1 d U . .
F31 F 0.2382(4) 0.2269(4) 0.4334(3) 0.0428(14) Uani 1 1 d U . .
F32 F 0.0887(5) 0.0601(4) 0.4593(3) 0.0558(16) Uani 1 1 d U . .
F33 F -0.1119(5) -0.0030(4) 0.4058(3) 0.0545(16) Uani 1 1 d U . .
F34 F -0.1605(4) 0.1000(4) 0.3229(3) 0.0493(15) Uani 1 1 d U . .
F35 F -0.0127(4) 0.2702(4) 0.2987(3) 0.0422(14) Uani 1 1 d U . .
N1 N 0.4248(5) 0.4127(5) 0.0957(4) 0.0278(17) Uani 1 1 d U . .
N2 N 0.5159(5) 0.6118(5) 0.1476(3) 0.0224(15) Uani 1 1 d U . .
N3 N 0.3213(5) 0.5782(5) 0.1728(3) 0.0266(16) Uani 1 1 d U . .
N4 N 0.2853(5) 0.3905(5) 0.1942(4) 0.0263(16) Uani 1 1 d U . .
N5 N 0.4827(5) 0.4753(4) 0.2819(3) 0.0205(15) Uani 1 1 d U . .
N6 N 0.4672(5) 0.6414(5) 0.3376(3) 0.0190(14) Uani 1 1 d U . .
N7 N 0.2689(5) 0.5154(5) 0.3463(3) 0.0216(15) Uani 1 1 d U . .
O1 O 0.2644(5) 0.2888(5) 0.0483(3) 0.0431(17) Uani 1 1 d U . .
O2 O 0.2833(4) 0.3529(4) 0.3387(3) 0.0268(13) Uani 1 1 d U . .

loop_
_atom_site_aniso_label
_atom_site_aniso_U_11
_atom_site_aniso_U_22
_atom_site_aniso_U_33
_atom_site_aniso_U_23
_atom_site_aniso_U_13
_atom_site_aniso_U_12
C1 0.024(6) 0.062(7) 0.026(5) 0.023(5) 0.016(4) 0.028(5)
C2 0.033(6) 0.036(5) 0.025(5) 0.004(4) 0.010(4) 0.024(5)
C3 0.018(5) 0.035(5) 0.028(5) 0.009(4) 0.011(4) 0.015(4)
C4 0.024(5) 0.036(5) 0.014(4) 0.010(3) 0.012(3) 0.019(4)
C5 0.019(5) 0.027(5) 0.022(4) 0.013(3) 0.010(3) 0.011(4)
C6 0.012(4) 0.027(4) 0.026(4) 0.012(3) 0.005(3) 0.011(4)
C7 0.017(5) 0.027(4) 0.027(5) 0.014(4) 0.009(4) 0.010(4)
C8 0.032(6) 0.032(5) 0.027(5) 0.003(4) 0.004(4) 0.016(4)
C9 0.021(5) 0.030(5) 0.025(5) 0.008(4) 0.012(4) 0.016(4)
C10 0.017(5) 0.028(5) 0.026(5) 0.010(4) 0.013(4) 0.009(4)
C11 0.029(5) 0.030(5) 0.016(4) 0.003(3) 0.002(4) 0.012(4)
C12 0.021(5) 0.032(5) 0.018(4) 0.003(3) 0.004(3) 0.017(4)
C13 0.026(5) 0.043(5) 0.016(4) 0.011(4) 0.008(4) 0.027(5)
C14 0.024(5) 0.034(5) 0.010(4) 0.010(3) 0.007(3) 0.016(4)
C15 0.020(5) 0.041(5) 0.007(4) 0.009(3) 0.008(3) 0.022(4)
C16 0.023(5) 0.026(4) 0.023(4) 0.008(3) 0.009(4) 0.015(4)
C17 0.031(5) 0.046(6) 0.029(5) 0.011(4) 0.009(4) 0.027(5)
C18 0.038(6) 0.028(5) 0.024(5) 0.009(4) 0.008(4) 0.019(4)
C19 0.021(5) 0.032(5) 0.023(4) 0.011(4) 0.011(4) 0.017(4)
C20 0.027(5) 0.031(5) 0.020(4) 0.011(3) 0.013(4) 0.021(4)
C21 0.014(4) 0.017(4) 0.023(4) 0.007(3) 0.004(3) 0.004(4)
C22 0.025(5) 0.029(5) 0.022(4) 0.010(4) 0.009(4) 0.020(4)
C23 0.018(5) 0.033(5) 0.022(4) 0.008(4) -0.001(4) 0.013(4)
C24 0.025(5) 0.028(5) 0.018(4) 0.015(3) 0.011(3) 0.013(4)
C25 0.024(5) 0.028(5) 0.022(4) 0.010(4) 0.008(4) 0.016(4)
C26 0.031(6) 0.041(5) 0.024(5) 0.012(4) 0.012(4) 0.023(5)
C27 0.014(5) 0.017(4) 0.044(5) -0.003(4) 0.012(4) -0.004(4)
C28 0.030(5) 0.018(4) 0.044(5) 0.002(4) 0.012(4) 0.014(4)
C29 0.026(5) 0.026(4) 0.029(5) 0.010(4) 0.008(4) 0.017(4)
C30 0.019(5) 0.023(4) 0.024(4) 0.003(3) 0.004(3) 0.010(4)
C31 0.020(5) 0.023(4) 0.021(4) 0.002(3) 0.001(3) 0.011(4)
C32 0.030(5) 0.030(5) 0.020(4) 0.007(4) 0.003(4) 0.018(4)
C33 0.013(5) 0.033(5) 0.026(5) 0.013(4) 0.007(3) 0.009(4)
C34 0.021(5) 0.025(4) 0.019(4) 0.006(3) 0.002(3) 0.014(4)
C35 0.013(5) 0.027(5) 0.020(4) 0.004(3) 0.008(3) -0.002(4)
C36 0.021(5) 0.031(5) 0.025(5) 0.014(4) 0.017(4) 0.018(4)
C37 0.033(5) 0.030(5) 0.017(4) 0.010(3) 0.009(4) 0.021(4)
C38 0.023(5) 0.030(5) 0.021(4) 0.009(4) 0.004(4) 0.018(4)
C39 0.025(5) 0.038(5) 0.027(5) 0.019(4) 0.013(4) 0.025(4)
C40 0.026(5) 0.043(5) 0.018(4) 0.015(4) 0.017(4) 0.026(4)
C41 0.030(5) 0.027(4) 0.015(4) 0.006(3) 0.008(4) 0.017(4)
C42 0.025(5) 0.022(4) 0.048(6) 0.005(4) 0.025(4) 0.015(4)
C43 0.054(7) 0.049(7) 0.039(6) 0.006(5) 0.017(5) 0.020(6)
C44 0.073(9) 0.031(6) 0.104(11) -0.005(7) 0.050(8) 0.017(6)
C45 0.073(9) 0.066(8) 0.084(9) 0.043(7) 0.050(7) 0.047(7)
C46 0.040(7) 0.048(7) 0.083(9) 0.014(6) 0.033(6) 0.023(6)
C47 0.036(6) 0.058(7) 0.048(6) 0.027(5) 0.026(5) 0.037(5)
C48 0.026(5) 0.030(5) 0.020(4) 0.012(4) 0.011(4) 0.019(4)
C49 0.012(5) 0.039(5) 0.032(5) 0.018(4) 0.007(4) 0.014(4)
C50 0.027(5) 0.055(6) 0.031(5) 0.023(4) 0.016(4) 0.029(5)
C51 0.010(5) 0.046(6) 0.061(7) 0.028(5) 0.014(4) 0.017(4)
C52 0.036(6) 0.036(5) 0.032(5) 0.009(4) 0.004(4) 0.021(5)
C53 0.016(5) 0.032(5) 0.031(5) 0.015(4) 0.009(4) 0.016(4)
C54 0.016(5) 0.028(5) 0.025(5) 0.002(4) 0.009(4) 0.009(4)
C55 0.024(5) 0.030(5) 0.025(5) 0.001(4) 0.000(4) 0.016(4)
C56 0.039(6) 0.026(5) 0.043(6) 0.014(4) 0.007(4) 0.019(4)
C57 0.033(6) 0.030(5) 0.050(6) 0.017(4) 0.017(4) 0.021(5)
C58 0.027(5) 0.027(5) 0.029(5) 0.005(4) 0.011(4) 0.012(4)
C59 0.018(5) 0.033(5) 0.037(5) 0.017(4) 0.008(4) 0.015(4)
C60 0.018(5) 0.034(5) 0.031(5) 0.002(4) 0.003(4) 0.019(4)
C61 0.019(5) 0.027(5) 0.043(5) 0.015(4) 0.018(4) 0.011(4)
C62 0.023(5) 0.036(5) 0.030(5) 0.010(4) 0.007(4) 0.017(4)
C63 0.011(5) 0.035(5) 0.057(6) 0.001(5) 0.008(4) 0.008(4)
C64 0.021(5) 0.032(5) 0.045(6) 0.013(4) 0.019(4) 0.014(4)
C65 0.020(5) 0.024(4) 0.034(5) 0.009(4) 0.010(4) 0.013(4)
C66 0.022(5) 0.022(4) 0.037(5) 0.009(4) 0.015(4) 0.011(4)
C67 0.020(5) 0.033(5) 0.032(5) 0.006(4) 0.007(4) 0.013(4)
C68 0.040(6) 0.021(5) 0.037(5) 0.002(4) 0.009(4) 0.013(4)
C69 0.026(5) 0.020(4) 0.058(6) 0.010(4) 0.018(5) 0.013(4)
C70 0.020(5) 0.043(5) 0.031(5) 0.014(4) 0.010(4) 0.019(4)
C71 0.024(5) 0.030(5) 0.027(5) 0.002(4) 0.009(4) 0.010(4)
C72 0.028(5) 0.025(5) 0.032(5) 0.006(4) 0.014(4) 0.015(4)
C73 0.026(5) 0.042(5) 0.035(5) 0.009(4) 0.009(4) 0.024(5)
C74 0.031(6) 0.030(5) 0.039(5) 0.014(4) 0.011(4) 0.013(4)
C75 0.051(7) 0.014(4) 0.048(6) 0.011(4) 0.028(5) 0.010(5)
C76 0.012(5) 0.035(5) 0.050(6) 0.008(4) 0.018(4) 0.007(4)
C77 0.018(5) 0.031(5) 0.038(5) 0.006(4) 0.011(4) 0.014(4)
C78 0.030(5) 0.040(5) 0.025(5) 0.010(4) 0.005(4) 0.020(4)
C79 0.052(8) 0.074(8) 0.033(6) 0.007(5) -0.008(5) 0.023(6)
C80 0.042(7) 0.084(8) 0.037(6) 0.017(5) -0.001(5) 0.040(6)
Cl1 0.0553(17) 0.0571(16) 0.0330(13) 0.0132(11) 0.0075(11) 0.0394(14)
Cl2 0.0477(16) 0.0545(16) 0.0459(15) 0.0104(12) 0.0146(12) 0.0340(14)
Cl3 0.0485(17) 0.0532(16) 0.0669(18) 0.0134(13) 0.0098(14) 0.0339(14)
Cu1 0.0176(6) 0.0326(6) 0.0276(6) 0.0125(4) 0.0099(4) 0.0164(5)
Cu2 0.0182(6) 0.0245(6) 0.0380(6) 0.0067(4) 0.0086(5) 0.0132(5)
F1 0.029(3) 0.039(3) 0.022(3) 0.004(2) 0.007(2) 0.021(2)
F2 0.029(3) 0.058(3) 0.029(3) 0.002(2) 0.004(2) 0.027(3)
F3 0.026(3) 0.064(4) 0.036(3) 0.015(3) 0.014(2) 0.033(3)
F4 0.029(3) 0.050(3) 0.023(3) 0.009(2) 0.011(2) 0.027(3)
F5 0.028(3) 0.046(3) 0.016(2) 0.009(2) 0.004(2) 0.024(2)
F6 0.076(5) 0.030(3) 0.061(4) -0.005(3) 0.015(4) 0.006(3)
F7 0.129(8) 0.037(4) 0.126(7) -0.007(4) 0.044(6) 0.021(5)
F8 0.118(7) 0.046(4) 0.176(8) 0.061(5) 0.092(6) 0.054(5)
F9 0.056(5) 0.094(5) 0.100(5) 0.059(4) 0.035(4) 0.053(4)
F10 0.048(4) 0.061(4) 0.042(3) 0.012(3) 0.005(3) 0.033(3)
F11 0.031(3) 0.053(3) 0.022(3) 0.008(2) 0.005(2) 0.024(3)
F12 0.026(3) 0.070(4) 0.046(3) 0.018(3) 0.019(2) 0.030(3)
F13 0.025(3) 0.067(4) 0.060(4) 0.020(3) 0.007(3) 0.026(3)
F14 0.033(3) 0.064(4) 0.054(4) 0.009(3) 0.000(3) 0.027(3)
F15 0.030(3) 0.036(3) 0.036(3) 0.006(2) 0.011(2) 0.016(2)
F16 0.048(3) 0.030(3) 0.022(3) 0.005(2) 0.000(2) 0.020(3)
F17 0.058(4) 0.034(3) 0.042(3) 0.013(2) 0.001(3) 0.027(3)
F18 0.064(4) 0.028(3) 0.056(4) 0.016(2) 0.019(3) 0.031(3)
F19 0.045(4) 0.034(3) 0.046(3) 0.003(2) 0.006(3) 0.020(3)
F20 0.032(3) 0.043(3) 0.034(3) 0.010(2) 0.009(2) 0.021(3)
F21 0.027(3) 0.039(3) 0.024(3) 0.011(2) 0.007(2) 0.014(2)
F22 0.027(3) 0.048(3) 0.029(3) 0.010(2) 0.005(2) 0.018(3)
F23 0.026(3) 0.047(3) 0.064(4) 0.019(3) 0.010(3) 0.012(3)
F24 0.025(3) 0.042(3) 0.076(4) 0.025(3) 0.021(3) 0.007(3)
F25 0.030(3) 0.042(3) 0.041(3) 0.014(2) 0.011(2) 0.017(3)
F26 0.040(3) 0.043(3) 0.034(3) 0.001(2) -0.003(2) 0.029(3)
F27 0.048(4) 0.034(3) 0.045(3) -0.011(2) -0.004(3) 0.024(3)
F28 0.052(4) 0.032(3) 0.064(4) 0.003(3) 0.019(3) 0.030(3)
F29 0.051(4) 0.063(4) 0.047(3) 0.014(3) 0.015(3) 0.044(3)
F30 0.040(3) 0.045(3) 0.037(3) 0.006(2) 0.007(2) 0.027(3)
F31 0.048(4) 0.044(3) 0.047(3) 0.021(3) 0.010(3) 0.028(3)
F32 0.065(4) 0.044(3) 0.056(4) 0.025(3) 0.009(3) 0.021(3)
F33 0.052(4) 0.038(3) 0.070(4) 0.025(3) 0.030(3) 0.011(3)
F34 0.030(3) 0.046(3) 0.069(4) 0.018(3) 0.018(3) 0.012(3)
F35 0.031(3) 0.044(3) 0.062(4) 0.026(3) 0.012(3) 0.021(3)
N1 0.018(4) 0.034(4) 0.033(4) 0.014(3) 0.006(3) 0.011(4)
N2 0.021(4) 0.036(4) 0.021(4) 0.012(3) 0.011(3) 0.018(3)
N3 0.021(4) 0.040(4) 0.018(4) 0.005(3) 0.006(3) 0.013(4)
N4 0.016(4) 0.029(4) 0.041(4) 0.013(3) 0.007(3) 0.014(3)
N5 0.027(4) 0.014(3) 0.023(4) 0.005(3) 0.009(3) 0.011(3)
N6 0.015(4) 0.018(3) 0.024(4) 0.005(3) 0.009(3) 0.006(3)
N7 0.023(4) 0.020(4) 0.023(4) 0.007(3) 0.006(3) 0.010(3)
O1 0.029(4) 0.084(5) 0.028(4) 0.022(3) 0.013(3) 0.032(4)
O2 0.019(3) 0.030(3) 0.033(3) 0.009(3) 0.009(3) 0.012(3)

loop_
_atom_type_symbol
_atom_type_description
_atom_type_scat_dispersion_real
_atom_type_scat_dispersion_imag
_atom_type_scat_source
C C 0.0033 0.0016 'International Tables Vol C Tables 4.2.6.8 and 6.1.1.4'
H H 0.0000 0.0000 'International Tables Vol C Tables 4.2.6.8 and 6.1.1.4'
N N 0.0061 0.0033 'International Tables Vol C Tables 4.2.6.8 and 6.1.1.4'
O O 0.0106 0.0060 'International Tables Vol C Tables 4.2.6.8 and 6.1.1.4'
F F 0.0171 0.0103 'International Tables Vol C Tables 4.2.6.8 and 6.1.1.4'
Cu Cu 0.3201 1.2651 'International Tables Vol C Tables 4.2.6.8 and 6.1.1.4'
Cl Cl 0.1484 0.1585 'International Tables Vol C Tables 4.2.6.8 and 6.1.1.4'

loop_
_geom_angle_atom_site_label_1
_geom_angle_atom_site_label_2
_geom_angle_atom_site_label_3
_geom_angle
_geom_angle_site_symmetry_1
_geom_angle_site_symmetry_3
_geom_angle_publ_flag
O1 C1 N1 124.0(8) . . ?
O1 C1 C2 125.5(9) . . ?
N1 C1 C2 110.4(8) . . ?
C3 C2 C1 105.1(8) . . ?
C3 C2 H2 127.4 . . ?
C1 C2 H2 127.4 . . ?
C2 C3 C4 109.0(7) . . ?
C2 C3 H3 125.5 . . ?
C4 C3 H3 125.5 . . ?
C5 C4 N1 123.2(7) . . ?
C5 C4 C3 128.4(7) . . ?
N1 C4 C3 107.2(7) . . ?
C4 C5 C6 121.8(7) . . ?
C4 C5 C36 120.4(7) . . ?
C6 C5 C36 117.6(7) . . ?
N2 C6 C5 125.7(7) . . ?
N2 C6 C7 109.6(6) . . ?
C5 C6 C7 124.5(7) . . ?
C8 C7 C6 106.4(7) . . ?
C8 C7 H7 126.8 . . ?
C6 C7 H7 126.8 . . ?
C7 C8 C9 107.4(8) . . ?
C7 C8 H8 126.3 . . ?
C9 C8 H8 126.3 . . ?
N2 C9 C10 123.5(7) . . ?
N2 C9 C8 109.9(7) . . ?
C10 C9 C8 126.2(8) . . ?
C11 C10 C9 125.3(8) . . ?
C11 C10 C42 115.5(7) . . ?
C9 C10 C42 118.8(7) . . ?
N3 C11 C10 124.3(8) . . ?
N3 C11 C12 107.5(8) . . ?
C10 C11 C12 127.9(8) . . ?
C13 C12 C11 108.4(7) . . ?
C13 C12 H12 125.8 . . ?
C11 C12 H12 125.8 . . ?
C12 C13 C14 106.6(7) . . ?
C12 C13 H13 126.7 . . ?
C14 C13 H13 126.7 . . ?
N3 C14 C13 110.3(7) . . ?
N3 C14 C15 123.1(7) . . ?
C13 C14 C15 126.3(8) . . ?
C16 C15 C14 124.9(7) . . ?
C16 C15 C48 115.8(7) . . ?
C14 C15 C48 119.2(6) . . ?
C15 C16 N4 122.9(8) . . ?
C15 C16 C17 128.3(8) . . ?
N4 C16 C17 108.6(7) . . ?
C18 C17 C16 107.2(8) . . ?
C18 C17 H17 126.4 . . ?
C16 C17 H17 126.4 . . ?
C17 C18 C19 107.4(8) . . ?
C17 C18 H18 126.3 . . ?
C19 C18 H18 126.3 . . ?
N4 C19 C18 109.4(7) . . ?
N4 C19 C20 124.3(8) . . ?
C18 C19 C20 126.1(7) . . ?
C21 C20 C19 123.4(7) . . ?
C21 C20 C54 117.0(7) . . ?
C19 C20 C54 118.8(7) . . ?
C20 C21 N5 124.3(7) . . ?
C20 C21 C22 127.2(7) . . ?
N5 C21 C22 108.5(7) . . ?
C23 C22 C21 109.0(7) . . ?
C23 C22 H22 125.5 . . ?
C21 C22 H22 125.5 . . ?
C22 C23 C24 107.4(7) . . ?
C22 C23 H23 126.3 . . ?
C24 C23 H23 126.3 . . ?
C25 C24 N5 124.1(7) . . ?
C25 C24 C23 127.9(8) . . ?
N5 C24 C23 108.0(7) . . ?
C24 C25 C26 124.3(8) . . ?
C24 C25 C60 118.1(7) . . ?
C26 C25 C60 117.5(7) . . ?
N6 C26 C25 125.1(8) . . ?
N6 C26 C27 109.0(7) . . ?
C25 C26 C27 125.8(8) . . ?
C28 C27 C26 106.9(8) . . ?
C28 C27 H27 126.5 . . ?
C26 C27 H27 126.5 . . ?
C27 C28 C29 107.7(7) . . ?
C27 C28 H28 126.2 . . ?
C29 C28 H28 126.2 . . ?
C30 C29 N6 124.1(7) . . ?
C30 C29 C28 127.4(7) . . ?
N6 C29 C28 108.2(7) . . ?
C29 C30 C31 124.7(7) . . ?
C29 C30 C66 118.0(7) . . ?
C31 C30 C66 116.1(7) . . ?
N7 C31 C30 120.6(7) . . ?
N7 C31 C32 108.5(7) . . ?
C30 C31 C32 130.2(7) . . ?
C33 C32 C31 107.4(7) . . ?
C33 C32 H32 126.3 . . ?
C31 C32 H32 126.3 . . ?
C32 C33 C34 107.3(8) . . ?
C32 C33 H33 126.3 . . ?
C34 C33 H33 126.3 . . ?
N7 C34 C35 113.4(7) . . ?
N7 C34 C33 109.2(7) . . ?
C35 C34 C33 136.0(8) . . ?
O2 C35 C34 120.0(7) . . ?
O2 C35 C72 118.4(7) . . ?
C34 C35 C72 121.6(7) . . ?
C37 C36 C41 115.1(7) . . ?
C37 C36 C5 122.8(7) . . ?
C41 C36 C5 122.1(7) . . ?
F1 C37 C38 117.2(7) . . ?
F1 C37 C36 118.5(7) . . ?
C38 C37 C36 124.2(7) . . ?
F2 C38 C37 121.8(7) . . ?
F2 C38 C39 119.8(7) . . ?
C37 C38 C39 118.4(7) . . ?
F3 C39 C40 120.6(7) . . ?
F3 C39 C38 119.5(7) . . ?
C40 C39 C38 119.9(7) . . ?
C39 C40 F4 120.3(7) . . ?
C39 C40 C41 121.4(7) . . ?
F4 C40 C41 118.2(7) . . ?
F5 C41 C40 118.6(7) . . ?
F5 C41 C36 120.4(7) . . ?
C40 C41 C36 120.9(7) . . ?
C43 C42 C47 116.9(9) . . ?
C43 C42 C10 122.9(9) . . ?
C47 C42 C10 120.2(8) . . ?
F6 C43 C42 120.3(9) . . ?
F6 C43 C44 120.7(10) . . ?
C42 C43 C44 118.9(11) . . ?
C45 C44 F7 124.9(12) . . ?
C45 C44 C43 121.2(11) . . ?
F7 C44 C43 113.9(13) . . ?
F8 C45 C44 116.4(13) . . ?
F8 C45 C46 122.9(13) . . ?
C44 C45 C46 120.6(11) . . ?
F9 C46 C45 121.1(11) . . ?
F9 C46 C47 120.5(11) . . ?
C45 C46 C47 118.4(12) . . ?
F10 C47 C46 117.5(9) . . ?
F10 C47 C42 118.5(8) . . ?
C46 C47 C42 124.0(10) . . ?
C53 C48 C49 115.9(8) . . ?
C53 C48 C15 121.0(7) . . ?
C49 C48 C15 123.1(7) . . ?
F11 C49 C50 117.5(7) . . ?
F11 C49 C48 120.1(7) . . ?
C50 C49 C48 122.5(8) . . ?
F12 C50 C49 122.0(8) . . ?
F12 C50 C51 118.2(8) . . ?
C49 C50 C51 119.8(8) . . ?
F13 C51 C50 120.3(8) . . ?
F13 C51 C52 122.0(9) . . ?
C50 C51 C52 117.7(8) . . ?
C53 C52 F14 121.6(8) . . ?
C53 C52 C51 121.4(9) . . ?
F14 C52 C51 117.0(8) . . ?
C52 C53 F15 118.3(8) . . ?
C52 C53 C48 122.7(8) . . ?
F15 C53 C48 119.0(7) . . ?
C55 C54 C59 115.5(7) . . ?
C55 C54 C20 121.1(7) . . ?
C59 C54 C20 123.4(7) . . ?
F16 C55 C54 120.9(7) . . ?
F16 C55 C56 116.6(7) . . ?
C54 C55 C56 122.4(8) . . ?
F17 C56 C57 120.3(7) . . ?
F17 C56 C55 120.6(8) . . ?
C57 C56 C55 119.1(8) . . ?
C56 C57 F18 120.0(8) . . ?
C56 C57 C58 119.8(8) . . ?
F18 C57 C58 120.2(8) . . ?
C59 C58 F19 121.2(8) . . ?
C59 C58 C57 120.4(8) . . ?
F19 C58 C57 118.4(7) . . ?
C58 C59 F20 117.9(8) . . ?
C58 C59 C54 122.7(8) . . ?
F20 C59 C54 119.4(7) . . ?
C65 C60 C61 115.6(7) . . ?
C65 C60 C25 125.2(7) . . ?
C61 C60 C25 119.2(8) . . ?
F21 C61 C62 117.8(8) . . ?
F21 C61 C60 120.1(7) . . ?
C62 C61 C60 122.1(8) . . ?
F22 C62 C63 120.2(8) . . ?
F22 C62 C61 120.2(8) . . ?
C63 C62 C61 119.6(8) . . ?
F23 C63 C62 118.7(8) . . ?
F23 C63 C64 120.6(8) . . ?
C62 C63 C64 120.7(8) . . ?
F24 C64 C65 121.5(8) . . ?
F24 C64 C63 119.4(8) . . ?
C65 C64 C63 119.1(8) . . ?
F25 C65 C64 118.9(7) . . ?
F25 C65 C60 118.2(7) . . ?
C64 C65 C60 122.9(8) . . ?
C71 C66 C67 117.0(7) . . ?
C71 C66 C30 122.3(7) . . ?
C67 C66 C30 120.7(7) . . ?
F26 C67 C68 116.9(7) . . ?
F26 C67 C66 121.3(7) . . ?
C68 C67 C66 121.8(8) . . ?
F27 C68 C67 121.5(8) . . ?
F27 C68 C69 118.2(7) . . ?
C67 C68 C69 120.3(8) . . ?
F28 C69 C68 120.9(8) . . ?
F28 C69 C70 120.8(8) . . ?
C68 C69 C70 118.3(7) . . ?
F29 C70 C71 122.4(8) . . ?
F29 C70 C69 118.9(7) . . ?
C71 C70 C69 118.7(7) . . ?
F30 C71 C66 119.6(7) . . ?
F30 C71 C70 116.5(7) . . ?
C66 C71 C70 123.9(8) . . ?
C77 C72 C73 117.6(8) . . ?
C77 C72 C35 121.4(8) . . ?
C73 C72 C35 121.0(8) . . ?
F31 C73 C72 120.9(8) . . ?
F31 C73 C74 117.0(8) . . ?
C72 C73 C74 121.9(8) . . ?
F32 C74 C75 121.6(8) . . ?
F32 C74 C73 120.1(8) . . ?
C75 C74 C73 118.3(8) . . ?
C76 C75 C74 120.7(8) . . ?
C76 C75 F33 120.9(9) . . ?
C74 C75 F33 118.3(8) . . ?
C75 C76 F34 119.1(8) . . ?
C75 C76 C77 119.6(8) . . ?
F34 C76 C77 121.3(8) . . ?
C72 C77 F35 121.4(8) . . ?
C72 C77 C76 121.8(8) . . ?
F35 C77 C76 116.8(7) . . ?
C78 C78 Cl1 108.7(7) 2_666 . ?
C78 C78 H78A 109.9 2_666 . ?
Cl1 C78 H78A 109.9 . . ?
C78 C78 H78B 109.9 2_666 . ?
Cl1 C78 H78B 109.9 . . ?
H78A C78 H78B 108.3 . . ?
C80 C79 Cl2 110.8(7) . . ?
C80 C79 H79A 109.5 . . ?
Cl2 C79 H79A 109.5 . . ?
C80 C79 H79B 109.5 . . ?
Cl2 C79 H79B 109.5 . . ?
H79A C79 H79B 108.1 . . ?
C79 C80 Cl3 110.4(8) . . ?
C79 C80 H80A 109.6 . . ?
Cl3 C80 H80A 109.6 . . ?
C79 C80 H80B 109.6 . . ?
Cl3 C80 H80B 109.6 . . ?
H80A C80 H80B 108.1 . . ?
N2 Cu1 N1 90.6(3) . . ?
N2 Cu1 N3 92.4(3) . . ?
N1 Cu1 N3 154.1(3) . . ?
N2 Cu1 N4 160.0(3) . . ?
N1 Cu1 N4 95.7(3) . . ?
N3 Cu1 N4 90.2(3) . . ?
N7 Cu2 N5 176.7(3) . . ?
N7 Cu2 N6 90.9(3) . . ?
N5 Cu2 N6 92.4(3) . . ?
N7 Cu2 O2 79.0(2) . . ?
N5 Cu2 O2 97.8(2) . . ?
N6 Cu2 O2 154.4(2) . . ?
C1 N1 C4 107.8(7) . . ?
C1 N1 Cu1 127.2(6) . . ?
C4 N1 Cu1 123.9(6) . . ?
C6 N2 C9 106.6(7) . . ?
C6 N2 Cu1 125.4(5) . . ?
C9 N2 Cu1 127.5(5) . . ?
C14 N3 C11 107.2(7) . . ?
C14 N3 Cu1 125.0(6) . . ?
C11 N3 Cu1 126.7(6) . . ?
C19 N4 C16 107.3(7) . . ?
C19 N4 Cu1 126.5(5) . . ?
C16 N4 Cu1 117.5(5) . . ?
C24 N5 C21 107.0(6) . . ?
C24 N5 Cu2 123.4(5) . . ?
C21 N5 Cu2 125.0(5) . . ?
C26 N6 C29 107.9(7) . . ?
C26 N6 Cu2 124.8(5) . . ?
C29 N6 Cu2 126.5(5) . . ?
C34 N7 C31 107.5(6) . . ?
C34 N7 Cu2 119.2(5) . . ?
C31 N7 Cu2 132.2(6) . . ?
C35 O2 Cu2 107.7(5) . . ?

loop_
_geom_bond_atom_site_label_1
_geom_bond_atom_site_label_2
_geom_bond_distance
_geom_bond_site_symmetry_2
_geom_bond_publ_flag
C1 O1 1.282(11) . ?
C1 N1 1.292(12) . ?
C1 C2 1.518(11) . ?
C2 C3 1.300(12) . ?
C2 H2 0.9500 . ?
C3 C4 1.465(11) . ?
C3 H3 0.9500 . ?
C4 C5 1.373(12) . ?
C4 N1 1.402(10) . ?
C5 C6 1.438(10) . ?
C5 C36 1.450(11) . ?
C6 N2 1.367(10) . ?
C6 C7 1.439(11) . ?
C7 C8 1.366(11) . ?
C7 H7 0.9500 . ?
C8 C9 1.418(12) . ?
C8 H8 0.9500 . ?
C9 N2 1.373(10) . ?
C9 C10 1.409(11) . ?
C10 C11 1.377(12) . ?
C10 C42 1.499(11) . ?
C11 N3 1.375(11) . ?
C11 C12 1.421(11) . ?
C12 C13 1.338(12) . ?
C12 H12 0.9500 . ?
C13 C14 1.406(11) . ?
C13 H13 0.9500 . ?
C14 N3 1.344(11) . ?
C14 C15 1.425(12) . ?
C15 C16 1.389(10) . ?
C15 C48 1.483(11) . ?
C16 N4 1.392(10) . ?
C16 C17 1.413(12) . ?
C17 C18 1.377(11) . ?
C17 H17 0.9500 . ?
C18 C19 1.412(12) . ?
C18 H18 0.9500 . ?
C19 N4 1.361(10) . ?
C19 C20 1.426(11) . ?
C20 C21 1.385(11) . ?
C20 C54 1.477(11) . ?
C21 N5 1.388(9) . ?
C21 C22 1.437(11) . ?
C22 C23 1.320(11) . ?
C22 H22 0.9500 . ?
C23 C24 1.470(11) . ?
C23 H23 0.9500 . ?
C24 C25 1.354(11) . ?
C24 N5 1.383(10) . ?
C25 C26 1.425(11) . ?
C25 C60 1.494(12) . ?
C26 N6 1.318(11) . ?
C26 C27 1.463(12) . ?
C27 C28 1.339(12) . ?
C27 H27 0.9500 . ?
C28 C29 1.417(12) . ?
C28 H28 0.9500 . ?
C29 C30 1.388(11) . ?
C29 N6 1.400(9) . ?
C30 C31 1.410(11) . ?
C30 C66 1.521(11) . ?
C31 N7 1.374(9) . ?
C31 C32 1.431(12) . ?
C32 C33 1.362(11) . ?
C32 H32 0.9500 . ?
C33 C34 1.421(11) . ?
C33 H33 0.9500 . ?
C34 N7 1.370(10) . ?
C34 C35 1.412(11) . ?
C35 O2 1.288(10) . ?
C35 C72 1.495(11) . ?
C36 C37 1.391(12) . ?
C36 C41 1.420(11) . ?
C37 F1 1.353(9) . ?
C37 C38 1.362(11) . ?
C38 F2 1.322(9) . ?
C38 C39 1.405(11) . ?
C39 F3 1.332(9) . ?
C39 C40 1.341(12) . ?
C40 F4 1.356(9) . ?
C40 C41 1.383(11) . ?
C41 F5 1.320(9) . ?
C42 C43 1.368(14) . ?
C42 C47 1.385(13) . ?
C43 F6 1.328(12) . ?
C43 C44 1.439(16) . ?
C44 C45 1.349(18) . ?
C44 F7 1.388(15) . ?
C45 F8 1.332(13) . ?
C45 C46 1.346(17) . ?
C46 F9 1.319(14) . ?
C46 C47 1.383(14) . ?
C47 F10 1.355(12) . ?
C48 C53 1.389(11) . ?
C48 C49 1.397(11) . ?
C49 F11 1.332(10) . ?
C49 C50 1.362(12) . ?
C50 F12 1.326(9) . ?
C50 C51 1.388(13) . ?
C51 F13 1.325(10) . ?
C51 C52 1.400(13) . ?
C52 C53 1.324(12) . ?
C52 F14 1.356(10) . ?
C53 F15 1.356(9) . ?
C54 C55 1.365(11) . ?
C54 C59 1.401(12) . ?
C55 F16 1.344(9) . ?
C55 C56 1.403(11) . ?
C56 F17 1.335(10) . ?
C56 C57 1.350(13) . ?
C57 F18 1.357(9) . ?
C57 C58 1.371(12) . ?
C58 C59 1.342(11) . ?
C58 F19 1.366(9) . ?
C59 F20 1.346(9) . ?
C60 C65 1.388(12) . ?
C60 C61 1.413(11) . ?
C61 F21 1.329(9) . ?
C61 C62 1.359(12) . ?
C62 F22 1.357(9) . ?
C62 C63 1.359(13) . ?
C63 F23 1.351(10) . ?
C63 C64 1.383(13) . ?
C64 F24 1.325(10) . ?
C64 C65 1.354(12) . ?
C65 F25 1.341(9) . ?
C66 C71 1.356(12) . ?
C66 C67 1.383(12) . ?
C67 F26 1.335(9) . ?
C67 C68 1.378(11) . ?
C68 F27 1.342(10) . ?
C68 C69 1.395(12) . ?
C69 F28 1.324(9) . ?
C69 C70 1.405(13) . ?
C70 F29 1.322(9) . ?
C70 C71 1.376(11) . ?
C71 F30 1.354(9) . ?
C72 C77 1.346(12) . ?
C72 C73 1.371(12) . ?
C73 F31 1.359(10) . ?
C73 C74 1.388(13) . ?
C74 F32 1.348(10) . ?
C74 C75 1.364(14) . ?
C75 C76 1.347(13) . ?
C75 F33 1.363(10) . ?
C76 F34 1.347(10) . ?
C76 C77 1.383(12) . ?
C77 F35 1.348(9) . ?
C78 C78 1.492(16) 2_666 ?
C78 Cl1 1.784(8) . ?
C78 H78A 0.9900 . ?
C78 H78B 0.9900 . ?
C79 C80 1.510(15) . ?
C79 Cl2 1.784(10) . ?
C79 H79A 0.9900 . ?
C79 H79B 0.9900 . ?
C80 Cl3 1.785(12) . ?
C80 H80A 0.9900 . ?
C80 H80B 0.9900 . ?
Cu1 N2 1.922(7) . ?
Cu1 N1 1.944(7) . ?
Cu1 N3 1.944(7) . ?
Cu1 N4 2.016(7) . ?
Cu2 N7 1.876(7) . ?
Cu2 N5 1.925(6) . ?
Cu2 N6 1.941(6) . ?
Cu2 O2 2.201(6) . ?

loop_
_platon_squeeze_void_nr
_platon_squeeze_void_average_x
_platon_squeeze_void_average_y
_platon_squeeze_void_average_z
_platon_squeeze_void_volume
_platon_squeeze_void_count_electrons
_platon_squeeze_void_content
1 0.000 0.000 0.000 533 208 ' '
2 0.021 0.653 0.339 8 1 ' '
3 0.979 0.347 0.661 8 1 ' '
